data_4134238
loop_
_publ_author_name
'Deng, Tianning'
'Mazumdar, Wrickban'
'Ford, Russell'
'Jana, Navendu'
'Izar, Ragda'
'Wink, Donald J.'
'Driver, Tom G.'

_publ_section_title
;
 Oxidation of Non-Activated Anilines to Generate N-Aryl Nitrenoids.
;
_journal_name_full 'Journal of the American Chemical Society'
_journal_paper_doi 10.1021/jacs.9b13599
_journal_year 2020
_chemical_formula_sum 'C18 H17 N'
_chemical_formula_weight 247.32
_space_group_crystal_system trigonal
_space_group_IT_number 148
_space_group_name_Hall '-R 3'
_space_group_name_H-M_alt 'R -3 :H'
_atom_sites_solution_hydrogens geom
_audit_creation_method SHELXL-2014/7
_cell_angle_alpha 90
_cell_angle_beta 90
_cell_angle_gamma 120
_cell_formula_units_Z 18
_cell_length_a 31.023(7)
_cell_length_b 31.023(7)
_cell_length_c 7.2503(14)
_cell_measurement_temperature 296(2)
_cell_volume 6043(2)
_computing_structure_refinement 'SHELXL-2014/7 (Sheldrick, 2014)'
_diffrn_ambient_temperature 296(2)
_diffrn_measured_fraction_theta_full 0.998
_diffrn_measured_fraction_theta_max 0.998
_diffrn_radiation_type MoK\a
_diffrn_radiation_wavelength 0.71073
_diffrn_reflns_av_R_equivalents 0.0607
_diffrn_reflns_av_unetI/netI 0.0488
_diffrn_reflns_Laue_measured_fraction_full 0.998
_diffrn_reflns_Laue_measured_fraction_max 0.998
_diffrn_reflns_limit_h_max 34
_diffrn_reflns_limit_h_min -29
_diffrn_reflns_limit_k_max 32
_diffrn_reflns_limit_k_min -34
_diffrn_reflns_limit_l_max 7
_diffrn_reflns_limit_l_min -8
_diffrn_reflns_number 12700
_diffrn_reflns_point_group_measured_fraction_full 0.998
_diffrn_reflns_point_group_measured_fraction_max 0.998
_diffrn_reflns_theta_full 23.279
_diffrn_reflns_theta_max 23.279
_diffrn_reflns_theta_min 2.274
_exptl_absorpt_coefficient_mu 0.071
_exptl_crystal_density_diffrn 1.223
_exptl_crystal_F_000 2376
_exptl_crystal_size_max 0.547
_exptl_crystal_size_mid 0.152
_exptl_crystal_size_min 0.145
_refine_diff_density_max 0.154
_refine_diff_density_min -0.142
_refine_diff_density_rms 0.036
_refine_ls_extinction_coef 0.0034(5)
_refine_ls_extinction_expression Fc^*^=kFc[1+0.001xFc^2^\l^3^/sin(2\q)]^-1/4^
_refine_ls_extinction_method 'SHELXL-2014/7 (Sheldrick 2014'
_refine_ls_goodness_of_fit_ref 0.952
_refine_ls_hydrogen_treatment constr
_refine_ls_matrix_type full
_refine_ls_number_parameters 173
_refine_ls_number_reflns 1923
_refine_ls_number_restraints 0
_refine_ls_restrained_S_all 0.952
_refine_ls_R_factor_all 0.0864
_refine_ls_R_factor_gt 0.0524
_refine_ls_shift/su_max 0.000
_refine_ls_shift/su_mean 0.000
_refine_ls_structure_factor_coef Fsqd
_refine_ls_weighting_details 'w=1/[\s^2^(Fo^2^)+(0.1000P)^2^+0.0307P] where P=(Fo^2^+2Fc^2^)/3'
_refine_ls_weighting_scheme calc
_refine_ls_wR_factor_gt 0.1272
_refine_ls_wR_factor_ref 0.1443
_reflns_Friedel_coverage 0.000
_reflns_number_gt 1351
_reflns_number_total 1923
_reflns_threshold_expression 'I > 2\s(I)'
_cod_data_source_file ja9b13599_si_004.cif
_cod_data_source_block cdwtd30_0m_a
_cod_original_cell_volume 6043(3)
_cod_database_code 4134238
_shelx_shelxl_version_number 2014/7
_shelx_space_group_comment
;
The symmetry employed for this shelxl refinement is uniquely defined
by the following loop, which should always be used as a source of
symmetry information in preference to the above space-group names.
They are only intended as comments.
;
_shelx_estimated_absorpt_t_min 0.962
_shelx_estimated_absorpt_t_max 0.990

loop_
_space_group_symop_operation_xyz
'x, y, z'
'-y, x-y, z'
'-x+y, -x, z'
'x+2/3, y+1/3, z+1/3'
'-y+2/3, x-y+1/3, z+1/3'
'-x+y+2/3, -x+1/3, z+1/3'
'x+1/3, y+2/3, z+2/3'
'-y+1/3, x-y+2/3, z+2/3'
'-x+y+1/3, -x+2/3, z+2/3'
'-x, -y, -z'
'y, -x+y, -z'
'x-y, x, -z'
'-x+2/3, -y+1/3, -z+1/3'
'y+2/3, -x+y+1/3, -z+1/3'
'x-y+2/3, x+1/3, -z+1/3'
'-x+1/3, -y+2/3, -z+2/3'
'y+1/3, -x+y+2/3, -z+2/3'
'x-y+1/3, x+2/3, -z+2/3'

loop_
_atom_site_label
_atom_site_type_symbol
_atom_site_fract_x
_atom_site_fract_y
_atom_site_fract_z
_atom_site_U_iso_or_equiv
_atom_site_adp_type
_atom_site_occupancy
_atom_site_site_symmetry_order
_atom_site_calc_flag
_atom_site_refinement_flags_posn
_atom_site_refinement_flags_adp
_atom_site_refinement_flags_occupancy
_atom_site_disorder_assembly
_atom_site_disorder_group
N001 N 0.03077(7) 0.45224(8) 0.4578(3) 0.0440(6) Uani 1 1 d . . . . .
C002 C 0.10277(9) 0.44744(8) 0.4099(3) 0.0342(6) Uani 1 1 d . . . . .
C003 C 0.15784(9) 0.53666(8) 0.4936(3) 0.0359(6) Uani 1 1 d . . . . .
C004 C 0.11468(9) 0.48623(8) 0.5569(3) 0.0338(6) Uani 1 1 d . . . . .
C005 C 0.05362(9) 0.42936(8) 0.3565(3) 0.0368(6) Uani 1 1 d . . . . .
C006 C 0.06484(9) 0.48457(9) 0.5650(3) 0.0384(6) Uani 1 1 d . . . . .
C007 C 0.13120(9) 0.43047(9) 0.3239(3) 0.0414(7) Uani 1 1 d . . . . .
H007 H 0.1641 0.4424 0.3583 0.050 Uiso 1 1 calc R U . . .
C008 C 0.12191(9) 0.47010(9) 0.7513(3) 0.0417(7) Uani 1 1 d . . . . .
H00A H 0.0969 0.4356 0.7719 0.050 Uiso 1 1 calc R U . . .
H00B H 0.1544 0.4727 0.7582 0.050 Uiso 1 1 calc R U . . .
C009 C 0.14926(10) 0.56563(9) 0.3692(3) 0.0460(7) Uani 1 1 d . . . . .
H009 H 0.1168 0.5554 0.3323 0.055 Uiso 1 1 calc R U . . .
C00A C 0.20651(9) 0.55313(10) 0.5442(3) 0.0459(7) Uani 1 1 d . . . . .
H00C H 0.2134 0.5344 0.6266 0.055 Uiso 1 1 calc R U . . .
C00B C 0.11785(10) 0.50226(9) 0.9006(3) 0.0469(7) Uani 1 1 d . . . . .
H00D H 0.1230 0.4915 1.0202 0.056 Uiso 1 1 calc R U . . .
H00E H 0.1438 0.5366 0.8827 0.056 Uiso 1 1 calc R U . . .
C00C C 0.05650(10) 0.51380(10) 0.7087(3) 0.0488(7) Uani 1 1 d . . . . .
H00F H 0.0223 0.5067 0.7041 0.059 Uiso 1 1 calc R U . . .
H00G H 0.0783 0.5491 0.6875 0.059 Uiso 1 1 calc R U . . .
C00D C 0.10958(11) 0.39529(9) 0.1852(3) 0.0488(7) Uani 1 1 d . . . . .
H00H H 0.1283 0.3836 0.1258 0.059 Uiso 1 1 calc R U . . .
C00E C 0.03196(10) 0.39395(9) 0.2193(3) 0.0460(7) Uani 1 1 d . . . . .
H00I H -0.0011 0.3816 0.1852 0.055 Uiso 1 1 calc R U . . .
C00F C 0.06090(11) 0.37741(9) 0.1342(3) 0.0502(8) Uani 1 1 d . . . . .
H00J H 0.0472 0.3538 0.0408 0.060 Uiso 1 1 calc R U . . .
C00G C 0.18778(12) 0.60916(10) 0.2997(3) 0.0541(8) Uani 1 1 d . . . . .
H00K H 0.1812 0.6279 0.2164 0.065 Uiso 1 1 calc R U . . .
C00H C 0.06749(10) 0.49923(10) 0.8983(3) 0.0496(7) Uani 1 1 d . . . . .
H00L H 0.0669 0.5213 0.9917 0.060 Uiso 1 1 calc R U . . .
H00M H 0.0418 0.4656 0.9281 0.060 Uiso 1 1 calc R U . . .
C00I C 0.23596(11) 0.62504(10) 0.3525(4) 0.0561(8) Uani 1 1 d . . . . .
H00N H 0.2621 0.6545 0.3059 0.067 Uiso 1 1 calc R U . . .
C00J C 0.24500(10) 0.59680(11) 0.4748(4) 0.0556(8) Uani 1 1 d . . . . .
H00O H 0.2775 0.6072 0.5113 0.067 Uiso 1 1 calc R U . . .

loop_
_atom_site_aniso_label
_atom_site_aniso_U_11
_atom_site_aniso_U_22
_atom_site_aniso_U_33
_atom_site_aniso_U_23
_atom_site_aniso_U_13
_atom_site_aniso_U_12
N001 0.0401(13) 0.0458(13) 0.0469(12) -0.0001(11) -0.0099(11) 0.0222(12)
C002 0.0410(16) 0.0298(14) 0.0324(13) 0.0056(11) -0.0062(11) 0.0180(12)
C003 0.0473(17) 0.0328(14) 0.0289(13) -0.0047(11) -0.0053(11) 0.0211(13)
C004 0.0377(15) 0.0327(14) 0.0317(13) 0.0001(11) -0.0087(11) 0.0180(12)
C005 0.0413(15) 0.0314(14) 0.0373(14) 0.0029(12) -0.0090(12) 0.0180(13)
C006 0.0443(16) 0.0372(15) 0.0371(13) 0.0063(12) -0.0040(12) 0.0229(14)
C007 0.0462(16) 0.0375(15) 0.0428(15) 0.0057(12) -0.0022(12) 0.0225(13)
C008 0.0433(15) 0.0386(15) 0.0408(14) 0.0043(12) -0.0084(12) 0.0188(13)
C009 0.0484(17) 0.0409(16) 0.0452(15) 0.0029(13) -0.0099(13) 0.0198(14)
C00A 0.0417(17) 0.0474(17) 0.0457(16) 0.0048(13) -0.0043(13) 0.0201(14)
C00B 0.0606(18) 0.0442(16) 0.0324(14) 0.0029(12) -0.0063(12) 0.0237(14)
C00C 0.0552(18) 0.0460(16) 0.0520(16) -0.0016(13) -0.0029(13) 0.0305(14)
C00D 0.071(2) 0.0357(16) 0.0437(16) 0.0017(13) 0.0036(14) 0.0296(15)
C00E 0.0479(17) 0.0379(16) 0.0436(15) 0.0007(12) -0.0141(13) 0.0150(14)
C00F 0.067(2) 0.0346(16) 0.0420(16) -0.0039(12) -0.0099(14) 0.0201(15)
C00G 0.076(2) 0.0422(17) 0.0390(15) 0.0070(13) 0.0029(15) 0.0261(17)
C00H 0.0558(18) 0.0452(17) 0.0446(15) -0.0020(13) 0.0017(13) 0.0228(14)
C00I 0.061(2) 0.0403(17) 0.0486(17) 0.0004(14) 0.0102(15) 0.0116(16)
C00J 0.0378(17) 0.061(2) 0.0566(18) -0.0053(16) -0.0003(13) 0.0157(16)

loop_
_atom_type_symbol
_atom_type_description
_atom_type_scat_dispersion_real
_atom_type_scat_dispersion_imag
_atom_type_scat_source
C C 0.0033 0.0016 'International Tables Vol C Tables 4.2.6.8 and 6.1.1.4'
H H 0.0000 0.0000 'International Tables Vol C Tables 4.2.6.8 and 6.1.1.4'
N N 0.0061 0.0033 'International Tables Vol C Tables 4.2.6.8 and 6.1.1.4'

loop_
_geom_angle_atom_site_label_1
_geom_angle_atom_site_label_2
_geom_angle_atom_site_label_3
_geom_angle
_geom_angle_site_symmetry_1
_geom_angle_site_symmetry_3
_geom_angle_publ_flag
C006 N001 C005 106.13(19) . . ?
C007 C002 C005 120.1(2) . . ?
C007 C002 C004 132.4(2) . . ?
C005 C002 C004 107.5(2) . . ?
C00A C003 C009 117.5(2) . . ?
C00A C003 C004 122.2(2) . . ?
C009 C003 C004 120.1(2) . . ?
C002 C004 C006 99.25(18) . . ?
C002 C004 C003 110.01(17) . . ?
C006 C004 C003 113.54(18) . . ?
C002 C004 C008 113.74(18) . . ?
C006 C004 C008 105.23(18) . . ?
C003 C004 C008 114.10(18) . . ?
C00E C005 C002 121.3(2) . . ?
C00E C005 N001 126.8(2) . . ?
C002 C005 N001 111.9(2) . . ?
N001 C006 C00C 124.8(2) . . ?
N001 C006 C004 115.2(2) . . ?
C00C C006 C004 119.4(2) . . ?
C002 C007 C00D 118.6(2) . . ?
C002 C007 H007 120.7 . . ?
C00D C007 H007 120.7 . . ?
C00B C008 C004 111.29(19) . . ?
C00B C008 H00A 109.4 . . ?
C004 C008 H00A 109.4 . . ?
C00B C008 H00B 109.4 . . ?
C004 C008 H00B 109.4 . . ?
H00A C008 H00B 108.0 . . ?
C00G C009 C003 121.3(3) . . ?
C00G C009 H009 119.3 . . ?
C003 C009 H009 119.3 . . ?
C00J C00A C003 121.1(2) . . ?
C00J C00A H00C 119.4 . . ?
C003 C00A H00C 119.4 . . ?
C00H C00B C008 111.9(2) . . ?
C00H C00B H00D 109.2 . . ?
C008 C00B H00D 109.2 . . ?
C00H C00B H00E 109.2 . . ?
C008 C00B H00E 109.2 . . ?
H00D C00B H00E 107.9 . . ?
C006 C00C C00H 108.4(2) . . ?
C006 C00C H00F 110.0 . . ?
C00H C00C H00F 110.0 . . ?
C006 C00C H00G 110.0 . . ?
C00H C00C H00G 110.0 . . ?
H00F C00C H00G 108.4 . . ?
C00F C00D C007 121.0(3) . . ?
C00F C00D H00H 119.5 . . ?
C007 C00D H00H 119.5 . . ?
C00F C00E C005 117.9(2) . . ?
C00F C00E H00I 121.0 . . ?
C005 C00E H00I 121.0 . . ?
C00D C00F C00E 121.1(2) . . ?
C00D C00F H00J 119.4 . . ?
C00E C00F H00J 119.4 . . ?
C00I C00G C009 120.3(3) . . ?
C00I C00G H00K 119.8 . . ?
C009 C00G H00K 119.8 . . ?
C00B C00H C00C 111.4(2) . . ?
C00B C00H H00L 109.4 . . ?
C00C C00H H00L 109.4 . . ?
C00B C00H H00M 109.4 . . ?
C00C C00H H00M 109.4 . . ?
H00L C00H H00M 108.0 . . ?
C00J C00I C00G 119.0(3) . . ?
C00J C00I H00N 120.5 . . ?
C00G C00I H00N 120.5 . . ?
C00I C00J C00A 120.8(3) . . ?
C00I C00J H00O 119.6 . . ?
C00A C00J H00O 119.6 . . ?

loop_
_geom_bond_atom_site_label_1
_geom_bond_atom_site_label_2
_geom_bond_distance
_geom_bond_site_symmetry_2
_geom_bond_publ_flag
N001 C006 1.291(3) . ?
N001 C005 1.432(3) . ?
C002 C007 1.381(3) . ?
C002 C005 1.391(3) . ?
C002 C004 1.509(3) . ?
C003 C00A 1.380(3) . ?
C003 C009 1.389(3) . ?
C003 C004 1.535(3) . ?
C004 C006 1.522(3) . ?
C004 C008 1.549(3) . ?
C005 C00E 1.382(3) . ?
C006 C00C 1.486(3) . ?
C007 C00D 1.386(3) . ?
C007 H007 0.9300 . ?
C008 C00B 1.520(3) . ?
C008 H00A 0.9700 . ?
C008 H00B 0.9700 . ?
C009 C00G 1.376(4) . ?
C009 H009 0.9300 . ?
C00A C00J 1.377(4) . ?
C00A H00C 0.9300 . ?
C00B C00H 1.518(3) . ?
C00B H00D 0.9700 . ?
C00B H00E 0.9700 . ?
C00C C00H 1.538(3) . ?
C00C H00F 0.9700 . ?
C00C H00G 0.9700 . ?
C00D C00F 1.374(4) . ?
C00D H00H 0.9300 . ?
C00E C00F 1.382(4) . ?
C00E H00I 0.9300 . ?
C00F H00J 0.9300 . ?
C00G C00I 1.374(4) . ?
C00G H00K 0.9300 . ?
C00H H00L 0.9700 . ?
C00H H00M 0.9700 . ?
C00I C00J 1.370(4) . ?
C00I H00N 0.9300 . ?
C00J H00O 0.9300 . ?
